data_4323512
loop_
_publ_author_name
'Reiner Anwander'
'Florian C. Munck'
'Thomas Priermeier'
'Wolfgang Scherer'
'Oliver Runte'
'Wolfgang A. Herrmann'

_publ_contact_author
;                                                                               
       Dr. Reiner Anwander                                                      
       Institute of Chemical Technology I                                       
       University of Stuttgart                                                  
       Pfaffenwaldring 55                                                       
       D-70569 Stuttgart                                                        
;
_publ_contact_author_email ' reiner.anwander@po.uni-stuttgart.de '
_publ_contact_author_fax ' 0711 685 4065 '
_publ_contact_author_phone ' 0711 685 4148 '
_publ_section_title
;
 Volatile Donor-Functionalized Alkoxy Derivatives of Lutetium and Their
 Structural Characterization1
;
_journal_name_full 'Inorganic Chemistry'
_journal_page_first 3545
_journal_page_last 3552
_journal_paper_doi 10.1021/ic9700157
_journal_volume 36
_journal_year 1997
_chemical_compound_source
;
?
;
_chemical_formula_moiety ' C30 H66 Lu2 O12 '
_chemical_formula_sum 'C30 H66 Lu2 O12'
_chemical_formula_weight 968.78
_chemical_name_systematic
;
[Lu(OCMe2CH2OMe)3]2
Hexakis(1-methoxy-2-methyl-propan-2-olato)dilutetium
;
_space_group_IT_number 14
_symmetry_cell_setting monoclinic
_symmetry_space_group_name_Hall '-P 2yn'
_symmetry_space_group_name_H-M 'P 1 21/n 1'
_atom_sites_solution_hydrogens geom
_atom_sites_solution_primary direct
_atom_sites_solution_secondary difmap
_audit_creation_date 96-02-19
_audit_creation_method CRYSTALS
_audit_update_record
;                                                                               
  96-08-09         Updated by Author Thomas Priermeier                          
  96-09-25         Updated by Author Thomas Priermeier                          
;
_cell_angle_alpha 90.000
_cell_angle_beta 93.11(4)
_cell_angle_gamma 90.000
_cell_formula_units_Z 8
_cell_length_a 13.510(1)
_cell_length_b 15.130(1)
_cell_length_c 38.953(4)
_cell_measurement_reflns_used 1942
_cell_measurement_temperature 213.2
_cell_measurement_theta_max 25.1
_cell_measurement_theta_min 1.51
_cell_volume 7950.5(12)
_computing_cell_refinement 'IPDS Operating system (STOE)'
_computing_data_collection 'IPDS Operating system (STOE)'
_computing_data_reduction
;
'IPDS Operating system (STOE)'
'CRYSTALS (Watkin, Carruthers & Betteridge, 1985) '
;
_computing_molecular_graphics 'PLATON (Spek, 1995) '
_computing_publication_material 'CRYSTALS '
_computing_structure_refinement 'CRYSTALS '
_computing_structure_solution 'SIR92 (Giacovazzo et al, 1992)'
_diffrn_ambient_temperature 213.2
_diffrn_measurement_device 'IPDS (STOE)'
_diffrn_measurement_method Oscillation
_diffrn_radiation_monochromator graphite
_diffrn_radiation_source 'Enraf-Nonius Mo rotating anode FR591'
_diffrn_radiation_type 'Mo Ka'
_diffrn_radiation_wavelength 0.71073
_diffrn_reflns_av_R_equivalents 0.091
_diffrn_reflns_limit_h_max 16
_diffrn_reflns_limit_h_min -16
_diffrn_reflns_limit_k_max 17
_diffrn_reflns_limit_k_min 0
_diffrn_reflns_limit_l_max 46
_diffrn_reflns_limit_l_min 0
_diffrn_reflns_number 130852
_diffrn_reflns_theta_max 25.1
_diffrn_reflns_theta_min 0.95
_diffrn_standards_decay_% 0.00
_diffrn_standards_number 0
_exptl_absorpt_coefficient_mu 4.95
_exptl_absorpt_correction_type empirical
_exptl_absorpt_process_details
;
Program DECAY, IPDS Operating System (STOE 1996)
;
_exptl_crystal_colour 'colourless '
_exptl_crystal_density_diffrn 1.62
_exptl_crystal_description 'flat irregular fragment'
_exptl_crystal_F_000 3872.00
_exptl_crystal_size_max 0.40
_exptl_crystal_size_mid 0.30
_exptl_crystal_size_min 0.10
_refine_diff_density_max 0.91
_refine_diff_density_min -1.35
_refine_ls_extinction_method None
_refine_ls_goodness_of_fit_obs 1.0196
_refine_ls_hydrogen_treatment noref
_refine_ls_matrix_type full
_refine_ls_number_parameters 793
_refine_ls_number_reflns 11747
_refine_ls_R_factor_obs 0.0354
_refine_ls_shift/esd_max 0.00032
_refine_ls_structure_factor_coef F
_refine_ls_weighting_scheme calc
_refine_ls_wR_factor_obs 0.0360
_reflns_limit_h_max 16
_reflns_limit_h_min -16
_reflns_limit_k_max 17
_reflns_limit_k_min 0
_reflns_limit_l_max 46
_reflns_limit_l_min 0
_reflns_number_observed 13860
_reflns_number_total 13860
_reflns_observed_criterion >2.00sigma(I)
_cod_data_source_file ic9700157_2.cif
_cod_data_source_block global
_cod_original_cell_volume 7950.0
_cod_original_sg_symbol_H-M 'P 1 21/n 1 '
_cod_original_formula_sum ' C30 H66 Lu2 O12 '
_cod_database_code 4323512

loop_
_symmetry_equiv_pos_as_xyz
x,y,z
-x,-y,-z
x+1/2,-y+1/2,z+1/2
-x+1/2,y+1/2,-z+1/2

loop_
_atom_site_aniso_label
_atom_site_aniso_U_11
_atom_site_aniso_U_22
_atom_site_aniso_U_33
_atom_site_aniso_U_23
_atom_site_aniso_U_13
_atom_site_aniso_U_12
LU1 0.0275(1) 0.0320(1) 0.0315(1) -0.00317(8) -0.00367(8) 0.00136(8)
LU2 0.0251(1) 0.0258(1) 0.0268(1) 0.00142(7) -0.00121(7) -0.00017(7)
LU3 0.0337(1) 0.0308(1) 0.0258(1) -0.00171(7) -0.00077(8) 0.00292(8)
LU4 0.0270(1) 0.0306(1) 0.0282(1) 0.00263(7) 0.00031(7) -0.00082(7)
O11 0.023(1) 0.048(2) 0.033(2) -0.010(1) -0.000(1) 0.004(1)
O12 0.024(2) 0.063(2) 0.052(2) -0.013(2) 0.001(1) -0.004(2)
O21 0.033(2) 0.032(2) 0.026(2) 0.006(1) -0.002(1) -0.005(1)
O22 0.041(2) 0.044(2) 0.052(2) 0.007(2) -0.010(2) 0.007(2)
O31 0.039(2) 0.062(3) 0.050(2) -0.021(2) -0.008(2) -0.001(2)
O32 0.042(2) 0.046(2) 0.042(2) -0.013(2) -0.003(2) 0.008(2)
O41 0.034(2) 0.024(1) 0.036(2) 0.002(1) -0.003(1) -0.001(1)
O42 0.054(2) 0.033(2) 0.034(2) 0.011(1) -0.003(2) -0.007(2)
O51 0.051(2) 0.036(2) 0.034(2) -0.005(1) 0.001(1) -0.006(2)
O52 0.048(2) 0.086(3) 0.073(3) -0.030(3) -0.008(2) -0.012(2)
O61 0.026(2) 0.054(2) 0.062(2) 0.003(2) 0.001(2) 0.005(2)
O62 0.030(2) 0.116(4) 0.067(3) -0.030(3) -0.008(2) 0.002(2)
O71 0.025(2) 0.048(2) 0.025(2) -0.005(1) 0.001(1) 0.001(1)
O72 0.026(2) 0.069(3) 0.042(2) -0.012(2) -0.003(1) 0.002(2)
O81 0.046(2) 0.033(2) 0.025(2) 0.006(1) 0.001(1) -0.005(1)
O82 0.069(3) 0.034(2) 0.040(2) 0.004(2) -0.009(2) 0.011(2)
O91 0.044(2) 0.056(2) 0.037(2) -0.012(2) -0.003(2) -0.003(2)
O92 0.048(2) 0.052(2) 0.037(2) -0.012(2) 0.004(2) -0.001(2)
O101 0.036(2) 0.027(2) 0.037(2) 0.003(1) 0.003(1) 0.002(1)
O102 0.040(2) 0.041(2) 0.040(2) 0.015(2) -0.008(1) -0.001(2)
O111 0.054(2) 0.047(2) 0.038(2) -0.011(2) -0.003(2) -0.001(2)
O112 0.053(2) 0.085(3) 0.079(3) -0.047(3) 0.014(2) -0.012(2)
O121 0.030(2) 0.052(2) 0.069(3) 0.003(2) 0.006(2) -0.002(2)
O122 0.035(2) 0.104(4) 0.057(3) -0.020(2) 0.002(2) -0.009(2)
C11 0.026(2) 0.045(3) 0.040(3) -0.009(2) 0.006(2) 0.003(2)
C12 0.053(3) 0.074(4) 0.045(3) -0.008(3) 0.008(3) -0.004(3)
C13 0.044(3) 0.044(3) 0.072(4) -0.009(3) 0.001(3) 0.011(3)
C14 0.027(2) 0.063(4) 0.051(3) -0.009(3) 0.010(2) -0.000(2)
C15 0.033(3) 0.091(5) 0.075(5) -0.024(4) -0.004(3) -0.008(3)
C21 0.044(3) 0.032(2) 0.034(3) 0.010(2) -0.002(2) -0.007(2)
C22 0.061(4) 0.041(3) 0.054(3) 0.001(3) -0.001(3) -0.015(3)
C23 0.063(4) 0.057(4) 0.042(3) 0.009(3) 0.007(3) -0.002(3)
C24 0.055(3) 0.034(3) 0.047(3) 0.010(2) -0.000(2) 0.001(2)
C25 0.053(3) 0.068(4) 0.062(4) 0.019(3) -0.017(3) 0.022(3)
C31 0.060(4) 0.068(4) 0.048(3) -0.031(3) -0.012(3) 0.003(3)
C32 0.081(5) 0.090(5) 0.043(3) -0.008(3) -0.018(3) 0.014(4)
C33 0.073(5) 0.108(7) 0.082(5) -0.048(5) -0.019(4) -0.012(5)
C34 0.063(4) 0.052(3) 0.046(3) -0.024(3) -0.002(3) 0.005(3)
C35 0.041(3) 0.059(3) 0.045(3) -0.006(3) 0.011(2) 0.009(3)
C41 0.035(2) 0.022(2) 0.050(3) 0.006(2) -0.001(2) -0.002(2)
C42 0.044(3) 0.040(3) 0.078(4) 0.008(3) 0.008(3) -0.005(2)
C43 0.062(4) 0.032(3) 0.063(4) -0.001(3) -0.006(3) 0.006(3)
C44 0.053(3) 0.024(2) 0.054(3) 0.008(2) -0.002(2) 0.001(2)
C45 0.108(6) 0.056(4) 0.029(3) 0.016(3) -0.019(3) -0.010(4)
C51 0.041(3) 0.035(2) 0.030(2) -0.007(2) -0.000(2) -0.003(2)
C52 0.054(3) 0.058(3) 0.035(3) -0.007(2) 0.009(2) -0.005(3)
C53 0.071(4) 0.040(3) 0.044(3) -0.003(2) -0.000(3) -0.002(3)
C54 0.046(3) 0.052(3) 0.048(3) -0.017(3) 0.006(2) -0.003(3)
C55 0.048(4) 0.131(7) 0.069(5) -0.011(5) -0.008(3) -0.022(4)
C61 0.023(2) 0.044(3) 0.059(3) -0.012(2) 0.001(2) 0.006(2)
C62 0.037(3) 0.118(6) 0.068(4) -0.007(4) 0.010(3) -0.001(4)
C63 0.045(4) 0.056(4) 0.176(9) -0.041(5) -0.024(5) 0.014(3)
C64 0.035(3) 0.072(4) 0.060(4) -0.011(3) 0.003(3) 0.006(3)
C65 0.049(4) 0.138(7) 0.065(5) -0.011(5) -0.008(3) -0.011(4)
C71 0.030(2) 0.042(3) 0.028(2) -0.005(2) 0.007(2) 0.004(2)
C72 0.049(3) 0.046(3) 0.046(3) -0.003(2) -0.001(2) 0.014(2)
C73 0.045(3) 0.057(3) 0.035(3) 0.002(2) 0.006(2) 0.002(3)
C74 0.032(3) 0.060(3) 0.041(3) -0.008(2) 0.012(2) -0.002(2)
C75 0.039(3) 0.075(4) 0.064(4) -0.023(3) -0.015(3) 0.010(3)
C81 0.078(4) 0.030(2) 0.034(3) 0.009(2) 0.002(3) -0.012(3)
C82 0.089(5) 0.039(3) 0.058(4) -0.000(3) 0.003(3) -0.015(3)
C83 0.106(6) 0.060(4) 0.042(3) 0.013(3) 0.016(3) -0.013(4)
C84 0.090(5) 0.027(3) 0.046(3) 0.010(2) -0.013(3) 0.001(3)
C85 0.082(5) 0.061(4) 0.058(4) 0.009(3) -0.024(3) 0.029(4)
C91 0.060(4) 0.058(3) 0.034(3) -0.016(3) -0.001(2) -0.000(3)
C92 0.081(5) 0.080(5) 0.041(3) -0.004(3) -0.003(3) 0.010(4)
C93 0.080(5) 0.074(5) 0.062(4) -0.029(4) -0.007(3) -0.011(4)
C94 0.066(4) 0.046(3) 0.043(3) -0.023(2) 0.009(3) 0.000(3)
C95 0.043(3) 0.070(4) 0.047(3) -0.007(3) 0.014(2) -0.003(3)
C101 0.038(3) 0.024(2) 0.054(3) 0.007(2) 0.000(2) 0.000(2)
C102 0.067(4) 0.030(3) 0.084(5) 0.002(3) 0.017(3) 0.014(3)
C103 0.053(3) 0.037(3) 0.060(4) 0.007(3) 0.006(3) -0.011(2)
C104 0.042(3) 0.037(3) 0.063(4) 0.019(3) -0.002(2) 0.007(2)
C105 0.086(5) 0.074(4) 0.043(3) 0.030(3) -0.035(3) -0.016(4)
C111 0.036(3) 0.051(3) 0.034(3) -0.011(2) -0.002(2) -0.008(2)
C112 0.070(4) 0.061(4) 0.054(4) -0.022(3) 0.007(3) -0.024(3)
C113 0.062(4) 0.074(4) 0.044(3) -0.010(3) -0.009(3) 0.002(3)
C114 0.047(3) 0.063(4) 0.052(3) -0.022(3) -0.004(3) -0.010(3)
C115 0.062(4) 0.100(6) 0.115(7) -0.053(5) 0.029(4) -0.011(4)
C121 0.023(2) 0.044(3) 0.067(4) -0.004(3) 0.007(2) 0.000(2)
C122 0.044(3) 0.076(4) 0.061(4) -0.005(3) 0.007(3) -0.013(3)
C123 0.043(3) 0.050(4) 0.134(7) -0.019(4) 0.012(4) 0.002(3)
C124 0.033(3) 0.056(3) 0.057(3) 0.001(3) 0.007(2) -0.000(2)
C125 0.050(4) 0.118(7) 0.066(4) -0.014(4) -0.001(3) -0.009(4)

loop_
_atom_site_label
_atom_site_fract_x
_atom_site_fract_y
_atom_site_fract_z
_atom_site_U_iso_or_equiv
_atom_site_occupancy
_atom_site_thermal_displace_type
LU1 0.52783(1) 0.28526(1) 0.585760(5) 0.0300 1.0000 Uani
LU2 0.69264(1) 0.32568(1) 0.646674(5) 0.0259 1.0000 Uani
LU3 0.99777(1) 0.22126(1) 0.417006(5) 0.0298 1.0000 Uani
LU4 0.83354(1) 0.17680(1) 0.356280(5) 0.0285 1.0000 Uani
O11 0.5229(2) 0.3398(2) 0.63853(8) 0.0321 1.0000 Uani
O12 0.3610(2) 0.3083(3) 0.6039(1) 0.0418 1.0000 Uani
O21 0.6655(2) 0.3666(2) 0.59188(8) 0.0297 1.0000 Uani
O22 0.5066(3) 0.4246(2) 0.5580(1) 0.0437 1.0000 Uani
O31 0.4373(3) 0.2233(3) 0.5465(1) 0.0466 1.0000 Uani
O32 0.6284(3) 0.2199(2) 0.54121(9) 0.0418 1.0000 Uani
O41 0.6275(2) 0.1994(2) 0.61723(8) 0.0311 1.0000 Uani
O42 0.6682(3) 0.2096(2) 0.68512(9) 0.0376 1.0000 Uani
O51 0.7020(3) 0.4257(2) 0.68250(9) 0.0393 1.0000 Uani
O52 0.8819(3) 0.5461(3) 0.7358(1) 0.0617 1.0000 Uani
O61 0.8387(2) 0.2911(3) 0.6431(1) 0.0436 1.0000 Uani
O62 1.0981(3) 0.2782(4) 0.6687(1) 0.0589 1.0000 Uani
O71 1.0039(2) 0.1817(2) 0.36262(8) 0.0309 1.0000 Uani
O72 1.1655(2) 0.2127(3) 0.39730(9) 0.0411 1.0000 Uani
O81 0.8696(2) 0.1279(2) 0.40933(8) 0.0329 1.0000 Uani
O82 1.0362(3) 0.0816(2) 0.44141(9) 0.0438 1.0000 Uani
O91 1.0858(3) 0.2852(3) 0.45650(9) 0.0436 1.0000 Uani
O92 0.8965(3) 0.2656(3) 0.46410(9) 0.0442 1.0000 Uani
O101 0.8842(2) 0.3020(2) 0.38967(8) 0.0329 1.0000 Uani
O102 0.8477(3) 0.3031(2) 0.32105(9) 0.0375 1.0000 Uani
O111 0.8325(3) 0.0774(2) 0.32023(9) 0.0448 1.0000 Uani
O112 0.8694(3) -0.0900(3) 0.2562(1) 0.0610 1.0000 Uani
O121 0.6853(3) 0.2007(3) 0.3600(1) 0.0474 1.0000 Uani
O122 0.4291(3) 0.1692(3) 0.3331(1) 0.0577 1.0000 Uani
C11 0.4411(3) 0.3699(3) 0.6556(1) 0.0350 1.0000 Uani
C12 0.4523(5) 0.3485(5) 0.6937(1) 0.0552 1.0000 Uani
C13 0.4282(4) 0.4688(4) 0.6502(2) 0.0506 1.0000 Uani
C14 0.3494(4) 0.3206(4) 0.6399(1) 0.0432 1.0000 Uani
C15 0.2703(4) 0.2803(5) 0.5865(2) 0.0585 1.0000 Uani
C21 0.6786(4) 0.4461(3) 0.5735(1) 0.0343 1.0000 Uani
C22 0.7501(5) 0.5069(4) 0.5941(2) 0.0497 1.0000 Uani
C23 0.7188(5) 0.4259(4) 0.5387(1) 0.0522 1.0000 Uani
C24 0.5772(4) 0.4912(3) 0.5695(1) 0.0435 1.0000 Uani
C25 0.4146(5) 0.4608(5) 0.5444(2) 0.0528 1.0000 Uani
C31 0.4682(5) 0.1908(5) 0.5150(2) 0.0505 1.0000 Uani
C32 0.4643(6) 0.2640(5) 0.4885(2) 0.0653 1.0000 Uani
C33 0.4007(6) 0.1158(6) 0.5030(2) 0.0740 1.0000 Uani
C34 0.5733(4) 0.1551(4) 0.5213(2) 0.0484 1.0000 Uani
C35 0.7289(4) 0.1933(4) 0.5487(1) 0.0456 1.0000 Uani
C41 0.6127(4) 0.1215(3) 0.6362(1) 0.0337 1.0000 Uani
C42 0.5045(4) 0.1132(4) 0.6451(2) 0.0507 1.0000 Uani
C43 0.6437(5) 0.0410(4) 0.6158(2) 0.0495 1.0000 Uani
C44 0.6794(4) 0.1249(3) 0.6690(1) 0.0405 1.0000 Uani
C45 0.7188(6) 0.2142(4) 0.7186(1) 0.0506 1.0000 Uani
C51 0.7321(4) 0.4895(3) 0.7062(1) 0.0345 1.0000 Uani
C52 0.6879(4) 0.4718(4) 0.7410(1) 0.0471 1.0000 Uani
C53 0.7016(5) 0.5812(4) 0.6933(1) 0.0500 1.0000 Uani
C54 0.8452(4) 0.4849(4) 0.7109(1) 0.0467 1.0000 Uani
C55 0.9857(5) 0.5461(7) 0.7396(2) 0.0725 1.0000 Uani
C61 0.9369(3) 0.2719(3) 0.6379(1) 0.0377 1.0000 Uani
C62 0.9701(5) 0.3199(6) 0.6066(2) 0.0655 1.0000 Uani
C63 0.9490(5) 0.1736(5) 0.6325(3) 0.0690 1.0000 Uani
C64 0.9971(4) 0.3018(5) 0.6695(2) 0.0523 1.0000 Uani
C65 1.1516(5) 0.3057(7) 0.6982(2) 0.0745 1.0000 Uani
C71 1.0872(3) 0.1621(3) 0.3437(1) 0.0319 1.0000 Uani
C72 1.1075(4) 0.0630(4) 0.3450(1) 0.0454 1.0000 Uani
C73 1.0707(4) 0.1921(4) 0.3068(1) 0.0445 1.0000 Uani
C74 1.1745(4) 0.2120(4) 0.3605(1) 0.0408 1.0000 Uani
C75 1.2578(4) 0.2356(5) 0.4150(2) 0.0533 1.0000 Uani
C81 0.8675(5) 0.0443(3) 0.4252(1) 0.0406 1.0000 Uani
C82 0.8066(5) -0.0208(4) 0.4025(2) 0.0574 1.0000 Uani
C83 0.8246(6) 0.0524(5) 0.4602(2) 0.0603 1.0000 Uani
C84 0.9743(5) 0.0107(3) 0.4285(2) 0.0463 1.0000 Uani
C85 1.1353(5) 0.0530(5) 0.4512(2) 0.0571 1.0000 Uani
C91 1.0548(5) 0.3062(4) 0.4894(1) 0.0471 1.0000 Uani
C92 1.0702(6) 0.2260(5) 0.5132(2) 0.0635 1.0000 Uani
C93 1.1119(6) 0.3859(5) 0.5034(2) 0.0657 1.0000 Uani
C94 0.9459(4) 0.3304(4) 0.4860(1) 0.0446 1.0000 Uani
C95 0.7923(4) 0.2838(4) 0.4591(2) 0.0498 1.0000 Uani
C101 0.8873(4) 0.3852(3) 0.3732(1) 0.0363 1.0000 Uani
C102 0.8452(5) 0.4567(4) 0.3954(2) 0.0527 1.0000 Uani
C103 0.9940(4) 0.4073(4) 0.3654(2) 0.0473 1.0000 Uani
C104 0.8214(4) 0.3798(3) 0.3400(2) 0.0429 1.0000 Uani
C105 0.8001(5) 0.2999(5) 0.2873(2) 0.0506 1.0000 Uani
C111 0.8016(4) 0.0151(4) 0.2954(1) 0.0381 1.0000 Uani
C112 0.7373(5) -0.0557(4) 0.3108(2) 0.0556 1.0000 Uani
C113 0.7419(5) 0.0609(5) 0.2663(2) 0.0573 1.0000 Uani
C114 0.8935(4) -0.0252(4) 0.2818(2) 0.0498 1.0000 Uani
C115 0.9527(6) -0.1247(6) 0.2414(2) 0.0782 1.0000 Uani
C121 0.5838(4) 0.2026(4) 0.3653(2) 0.0404 1.0000 Uani
C122 0.5600(4) 0.1427(5) 0.3948(2) 0.0577 1.0000 Uani
C123 0.5516(5) 0.2962(4) 0.3726(2) 0.0643 1.0000 Uani
C124 0.5323(4) 0.1697(4) 0.3319(2) 0.0466 1.0000 Uani
C125 0.3827(5) 0.1473(6) 0.3008(2) 0.0722 1.0000 Uani
H21 0.7781(5) 0.4419(4) 0.4001(2) 0.0500 1.0000 Uiso
H22 0.8843(5) 0.4609(4) 0.4167(2) 0.0500 1.0000 Uiso
H23 0.8461(5) 0.5124(4) 0.3836(2) 0.0500 1.0000 Uiso
H31 1.0201(4) 0.3618(4) 0.3513(2) 0.0500 1.0000 Uiso
H32 1.0336(4) 0.4114(4) 0.3865(2) 0.0500 1.0000 Uiso
H33 0.9954(4) 0.4629(4) 0.3535(2) 0.0500 1.0000 Uiso
H41 0.8301(4) 0.4319(3) 0.3264(2) 0.0500 1.0000 Uiso
H42 0.7534(4) 0.3755(3) 0.3459(2) 0.0500 1.0000 Uiso
H51 0.8206(5) 0.2474(5) 0.2758(2) 0.0500 1.0000 Uiso
H52 0.8184(5) 0.3509(5) 0.2745(2) 0.0500 1.0000 Uiso
H53 0.7294(5) 0.2989(5) 0.2890(2) 0.0500 1.0000 Uiso
H121 0.4601(5) 0.2859(5) 0.6968(1) 0.0500 1.0000 Uiso
H122 0.5098(5) 0.3783(5) 0.7036(1) 0.0500 1.0000 Uiso
H123 0.3946(5) 0.3681(5) 0.7049(1) 0.0500 1.0000 Uiso
H124 0.7743(5) -0.0849(4) 0.3292(2) 0.0500 1.0000 Uiso
H125 0.6795(5) -0.0285(4) 0.3195(2) 0.0500 1.0000 Uiso
H126 0.7173(5) -0.0981(4) 0.2934(2) 0.0500 1.0000 Uiso
H131 0.4207(4) 0.4813(4) 0.6260(2) 0.0500 1.0000 Uiso
H132 0.4856(4) 0.4990(4) 0.6599(2) 0.0500 1.0000 Uiso
H133 0.3704(4) 0.4887(4) 0.6612(2) 0.0500 1.0000 Uiso
H134 0.7832(5) 0.1051(5) 0.2567(2) 0.0500 1.0000 Uiso
H135 0.6841(5) 0.0884(5) 0.2749(2) 0.0500 1.0000 Uiso
H136 0.7220(5) 0.0188(5) 0.2488(2) 0.0500 1.0000 Uiso
H141 0.3443(4) 0.2639(4) 0.6507(1) 0.0500 1.0000 Uiso
H142 0.2906(4) 0.3543(4) 0.6433(1) 0.0500 1.0000 Uiso
H143 0.9326(4) -0.0518(4) 0.3003(2) 0.0500 1.0000 Uiso
H144 0.9311(4) 0.0209(4) 0.2716(2) 0.0500 1.0000 Uiso
H151 0.2795(4) 0.2731(5) 0.5624(2) 0.0500 1.0000 Uiso
H152 0.2500(4) 0.2250(5) 0.5960(2) 0.0500 1.0000 Uiso
H153 0.2202(4) 0.3241(5) 0.5897(2) 0.0500 1.0000 Uiso
H154 0.9338(6) -0.1685(6) 0.2245(2) 0.0500 1.0000 Uiso
H155 0.9956(6) -0.1509(6) 0.2590(2) 0.0500 1.0000 Uiso
H156 0.9868(6) -0.0773(6) 0.2307(2) 0.0500 1.0000 Uiso
H221 0.7241(5) 0.5195(4) 0.6160(2) 0.0500 1.0000 Uiso
H222 0.8133(5) 0.4784(4) 0.5975(2) 0.0500 1.0000 Uiso
H223 0.7577(5) 0.5610(4) 0.5817(2) 0.0500 1.0000 Uiso
H224 0.5813(4) 0.0838(5) 0.3898(2) 0.0500 1.0000 Uiso
H225 0.5939(4) 0.1630(5) 0.4156(2) 0.0500 1.0000 Uiso
H226 0.4898(4) 0.1428(5) 0.3976(2) 0.0500 1.0000 Uiso
H231 0.6734(5) 0.3876(4) 0.5261(1) 0.0500 1.0000 Uiso
H232 0.7820(5) 0.3972(4) 0.5419(1) 0.0500 1.0000 Uiso
H233 0.7263(5) 0.4798(4) 0.5261(1) 0.0500 1.0000 Uiso
H234 0.5676(5) 0.3326(4) 0.3535(2) 0.0500 1.0000 Uiso
H235 0.5855(5) 0.3179(4) 0.3932(2) 0.0500 1.0000 Uiso
H236 0.4813(5) 0.2977(4) 0.3752(2) 0.0500 1.0000 Uiso
H241 0.5596(4) 0.5154(3) 0.5911(1) 0.0500 1.0000 Uiso
H242 0.5792(4) 0.5377(3) 0.5528(1) 0.0500 1.0000 Uiso
H243 0.5545(4) 0.1106(4) 0.3277(2) 0.0500 1.0000 Uiso
H244 0.5503(4) 0.2076(4) 0.3135(2) 0.0500 1.0000 Uiso
H251 0.3710(5) 0.4134(5) 0.5373(2) 0.0500 1.0000 Uiso
H252 0.3850(5) 0.4947(5) 0.5620(2) 0.0500 1.0000 Uiso
H253 0.4259(5) 0.4982(5) 0.5251(2) 0.0500 1.0000 Uiso
H254 0.3121(5) 0.1476(6) 0.3024(2) 0.0500 1.0000 Uiso
H255 0.4040(5) 0.0894(6) 0.2945(2) 0.0500 1.0000 Uiso
H256 0.4008(5) 0.1892(6) 0.2838(2) 0.0500 1.0000 Uiso
H321 0.5078(6) 0.3111(5) 0.4961(2) 0.0500 1.0000 Uiso
H322 0.3978(6) 0.2860(5) 0.4854(2) 0.0500 1.0000 Uiso
H323 0.4851(6) 0.2410(5) 0.4671(2) 0.0500 1.0000 Uiso
H331 0.4040(6) 0.0703(6) 0.5202(2) 0.0500 1.0000 Uiso
H332 0.3339(6) 0.1371(6) 0.5000(2) 0.0500 1.0000 Uiso
H333 0.4212(6) 0.0921(6) 0.4817(2) 0.0500 1.0000 Uiso
H341 0.5718(4) 0.1005(4) 0.5338(2) 0.0500 1.0000 Uiso
H342 0.6029(4) 0.1453(4) 0.4998(2) 0.0500 1.0000 Uiso
H351 0.7633(4) 0.2385(4) 0.5618(1) 0.0500 1.0000 Uiso
H352 0.7292(4) 0.1395(4) 0.5618(1) 0.0500 1.0000 Uiso
H353 0.7614(4) 0.1835(4) 0.5277(1) 0.0500 1.0000 Uiso
H421 0.4863(4) 0.1645(4) 0.6578(2) 0.0500 1.0000 Uiso
H422 0.4969(4) 0.0613(4) 0.6589(2) 0.0500 1.0000 Uiso
H423 0.4625(4) 0.1088(4) 0.6245(2) 0.0500 1.0000 Uiso
H431 0.7116(5) 0.0477(4) 0.6102(2) 0.0500 1.0000 Uiso
H432 0.6368(5) -0.0113(4) 0.6294(2) 0.0500 1.0000 Uiso
H433 0.6025(5) 0.0361(4) 0.5950(2) 0.0500 1.0000 Uiso
H441 0.6610(4) 0.0790(3) 0.6845(1) 0.0500 1.0000 Uiso
H442 0.7472(4) 0.1170(3) 0.6635(1) 0.0500 1.0000 Uiso
H451 0.7092(6) 0.2715(4) 0.7285(1) 0.0500 1.0000 Uiso
H452 0.6937(6) 0.1697(4) 0.7334(1) 0.0500 1.0000 Uiso
H453 0.7882(6) 0.2045(4) 0.7161(1) 0.0500 1.0000 Uiso
H521 0.7078(4) 0.4141(4) 0.7490(1) 0.0500 1.0000 Uiso
H522 0.7110(4) 0.5154(4) 0.7574(1) 0.0500 1.0000 Uiso
H523 0.6169(4) 0.4743(4) 0.7382(1) 0.0500 1.0000 Uiso
H531 0.7303(5) 0.5916(4) 0.6716(1) 0.0500 1.0000 Uiso
H532 0.7247(5) 0.6253(4) 0.7096(1) 0.0500 1.0000 Uiso
H533 0.6307(5) 0.5842(4) 0.6903(1) 0.0500 1.0000 Uiso
H541 0.8636(4) 0.4263(4) 0.7182(1) 0.0500 1.0000 Uiso
H542 0.8736(4) 0.4975(4) 0.6894(1) 0.0500 1.0000 Uiso
H551 1.0071(5) 0.5886(7) 0.7568(2) 0.0500 1.0000 Uiso
H552 1.0088(5) 0.4885(7) 0.7465(2) 0.0500 1.0000 Uiso
H553 1.0122(5) 0.5615(7) 0.7181(2) 0.0500 1.0000 Uiso
H621 0.9621(5) 0.3821(6) 0.6104(2) 0.0500 1.0000 Uiso
H622 1.0386(5) 0.3073(6) 0.6033(2) 0.0500 1.0000 Uiso
H623 0.9306(5) 0.3024(6) 0.5865(2) 0.0500 1.0000 Uiso
H631 0.9274(5) 0.1438(5) 0.6525(3) 0.0500 1.0000 Uiso
H632 1.0173(5) 0.1596(5) 0.6294(3) 0.0500 1.0000 Uiso
H633 0.9093(5) 0.1547(5) 0.6126(3) 0.0500 1.0000 Uiso
H641 0.9708(4) 0.2731(5) 0.6890(2) 0.0500 1.0000 Uiso
H642 0.9908(4) 0.3646(5) 0.6719(2) 0.0500 1.0000 Uiso
H651 1.2201(5) 0.2903(7) 0.6967(2) 0.0500 1.0000 Uiso
H652 1.1255(5) 0.2767(7) 0.7177(2) 0.0500 1.0000 Uiso
H653 1.1457(5) 0.3686(7) 0.7008(2) 0.0500 1.0000 Uiso
H721 1.1180(4) 0.0446(4) 0.3685(1) 0.0500 1.0000 Uiso
H722 1.1656(4) 0.0503(4) 0.3328(1) 0.0500 1.0000 Uiso
H723 1.0518(4) 0.0317(4) 0.3346(1) 0.0500 1.0000 Uiso
H731 1.0578(4) 0.2545(4) 0.3063(1) 0.0500 1.0000 Uiso
H732 1.1287(4) 0.1798(4) 0.2944(1) 0.0500 1.0000 Uiso
H733 1.0149(4) 0.1612(4) 0.2962(1) 0.0500 1.0000 Uiso
H741 1.2357(4) 0.1845(4) 0.3550(1) 0.0500 1.0000 Uiso
H742 1.1733(4) 0.2718(4) 0.3523(1) 0.0500 1.0000 Uiso
H751 1.2501(4) 0.2344(5) 0.4394(2) 0.0500 1.0000 Uiso
H752 1.3078(4) 0.1939(5) 0.4093(2) 0.0500 1.0000 Uiso
H753 1.2772(4) 0.2938(5) 0.4083(2) 0.0500 1.0000 Uiso
H821 0.8349(5) -0.0267(4) 0.3806(2) 0.0500 1.0000 Uiso
H822 0.8060(5) -0.0774(4) 0.4137(2) 0.0500 1.0000 Uiso
H823 0.7400(5) 0.0010(4) 0.3994(2) 0.0500 1.0000 Uiso
H831 0.8637(6) 0.0931(5) 0.4741(2) 0.0500 1.0000 Uiso
H832 0.8240(6) -0.0041(5) 0.4713(2) 0.0500 1.0000 Uiso
H833 0.7580(6) 0.0743(5) 0.4571(2) 0.0500 1.0000 Uiso
H841 0.9788(5) -0.0387(3) 0.4440(2) 0.0500 1.0000 Uiso
H842 0.9951(5) -0.0072(3) 0.4063(2) 0.0500 1.0000 Uiso
H851 1.1730(5) 0.1027(5) 0.4599(2) 0.0500 1.0000 Uiso
H852 1.1338(5) 0.0083(5) 0.4687(2) 0.0500 1.0000 Uiso
H853 1.1654(5) 0.0294(5) 0.4314(2) 0.0500 1.0000 Uiso
H921 1.0329(6) 0.1763(5) 0.5043(2) 0.0500 1.0000 Uiso
H922 1.0497(6) 0.2402(5) 0.5357(2) 0.0500 1.0000 Uiso
H923 1.1396(6) 0.2117(5) 0.5144(2) 0.0500 1.0000 Uiso
H931 1.0999(6) 0.4354(5) 0.4883(2) 0.0500 1.0000 Uiso
H932 1.0914(6) 0.4005(5) 0.5259(2) 0.0500 1.0000 Uiso
H933 1.1813(6) 0.3720(5) 0.5046(2) 0.0500 1.0000 Uiso
H941 0.9185(4) 0.3304(4) 0.5082(1) 0.0500 1.0000 Uiso
H942 0.9382(4) 0.3880(4) 0.4759(1) 0.0500 1.0000 Uiso
H951 0.7623(4) 0.2391(4) 0.4445(2) 0.0500 1.0000 Uiso
H952 0.7619(4) 0.2837(4) 0.4808(2) 0.0500 1.0000 Uiso
H953 0.7832(4) 0.3406(4) 0.4484(2) 0.0500 1.0000 Uiso

loop_
_atom_type_symbol
_atom_type_scat_dispersion_real
_atom_type_scat_dispersion_imag
_atom_type_scat_Cromer_Mann_a1
_atom_type_scat_Cromer_Mann_b1
_atom_type_scat_Cromer_Mann_a2
_atom_type_scat_Cromer_Mann_b2
_atom_type_scat_Cromer_Mann_a3
_atom_type_scat_Cromer_Mann_b3
_atom_type_scat_Cromer_Mann_a4
_atom_type_scat_Cromer_Mann_b4
_atom_type_scat_Cromer_Mann_c
_atom_type_scat_source
'Lu  ' -0.9900 5.8600 28.9476 1.9018 15.2208 9.9852 15.1000 0.2610 3.7160 84.3298 7.9763 International_Tables_Vol_IV_Table_2.2B
'O   ' 0.0100 0.0100 3.0485 13.2771 2.2868 5.7011 1.5463 0.3239 0.8670 32.9089 0.2508 International_Tables_Vol_IV_Table_2.2B
'C   ' 0.0000 0.0000 2.3100 20.8439 1.0200 10.2075 1.5886 0.5687 0.8650 51.6512 0.2156 International_Tables_Vol_IV_Table_2.2B
'H   ' 0.0000 0.0000 0.4930 10.5109 0.3229 26.1257 0.1402 3.1424 0.0408 57.7997 0.0030 International_Tables_Vol_IV_Table_2.2B

loop_
_geom_angle_atom_site_label_1
_geom_angle_site_symmetry_1
_geom_angle_atom_site_label_2
_geom_angle_site_symmetry_2
_geom_angle_atom_site_label_3
_geom_angle_site_symmetry_3
_geom_angle
_geom_angle_publ_flag
LU2 . LU1 . O11 . 45.73(8) no
LU2 . LU1 . O12 . 111.95(9) no
O11 . LU1 . O12 . 66.5(1) no
LU2 . LU1 . O21 . 43.82(7) no
O11 . LU1 . O21 . 76.3(1) no
O12 . LU1 . O21 . 132.2(1) no
LU2 . LU1 . O22 . 103.19(9) no
O11 . LU1 . O22 . 94.7(1) no
O12 . LU1 . O22 . 85.1(1) no
O21 . LU1 . O22 . 68.9(1) no
LU2 . LU1 . O31 . 164.1(1) no
O11 . LU1 . O31 . 141.8(1) no
O12 . LU1 . O31 . 76.5(1) no
O21 . LU1 . O31 . 139.8(1) no
O22 . LU1 . O31 . 90.8(1) no
LU2 . LU1 . O32 . 102.08(8) no
O11 . LU1 . O32 . 147.8(1) no
O12 . LU1 . O32 . 145.0(1) no
O21 . LU1 . O32 . 79.0(1) no
O22 . LU1 . O32 . 95.3(1) no
LU2 . LU1 . O41 . 47.42(8) no
O11 . LU1 . O41 . 75.6(1) no
O12 . LU1 . O41 . 118.3(1) no
O21 . LU1 . O41 . 77.5(1) no
O22 . LU1 . O41 . 146.4(1) no
O31 . LU1 . O32 . 68.5(1) no
O31 . LU1 . O41 . 116.9(1) no
O32 . LU1 . O41 . 79.1(1) no
LU1 . LU2 . O11 . 43.52(8) no
LU1 . LU2 . O21 . 43.78(8) no
O11 . LU2 . O21 . 74.5(1) no
LU1 . LU2 . O41 . 42.95(7) no
O11 . LU2 . O41 . 70.6(1) no
O21 . LU2 . O41 . 74.0(1) no
LU1 . LU2 . O42 . 102.28(8) no
O11 . LU2 . O42 . 89.1(1) no
O21 . LU2 . O42 . 142.8(1) no
O41 . LU2 . O42 . 69.2(1) no
LU1 . LU2 . O51 . 130.8(1) no
O11 . LU2 . O51 . 92.8(1) no
O21 . LU2 . O51 . 116.4(1) no
O41 . LU2 . O51 . 158.0(1) no
O42 . LU2 . O51 . 97.1(1) no
LU1 . LU2 . O61 . 122.0(1) no
O11 . LU2 . O61 . 164.9(1) no
O21 . LU2 . O61 . 96.5(1) no
O41 . LU2 . O61 . 95.4(1) no
O42 . LU2 . O61 . 91.3(1) no
O51 . LU2 . O61 . 102.1(1) no
LU4 . LU3 . O71 . 45.55(8) no
LU4 . LU3 . O72 . 111.87(8) no
O71 . LU3 . O72 . 66.3(1) no
LU4 . LU3 . O81 . 43.54(8) no
O71 . LU3 . O81 . 76.7(1) no
O72 . LU3 . O81 . 130.5(1) no
LU4 . LU3 . O82 . 103.65(9) no
O71 . LU3 . O82 . 97.2(1) no
O72 . LU3 . O82 . 83.8(1) no
O81 . LU3 . O82 . 69.0(1) no
LU4 . LU3 . O91 . 164.0(1) no
O71 . LU3 . O91 . 140.3(1) no
O72 . LU3 . O91 . 76.1(1) no
O81 . LU3 . O91 . 141.3(1) no
O82 . LU3 . O91 . 90.8(1) no
LU4 . LU3 . O92 . 102.56(9) no
O71 . LU3 . O92 . 148.0(1) no
O72 . LU3 . O92 . 145.1(1) no
O81 . LU3 . O92 . 79.2(1) no
O82 . LU3 . O92 . 93.6(1) no
LU4 . LU3 . O101 . 47.49(8) no
O71 . LU3 . O101 . 75.3(1) no
O72 . LU3 . O101 . 121.0(1) no
O81 . LU3 . O101 . 76.8(1) no
O82 . LU3 . O101 . 145.8(1) no
O91 . LU3 . O92 . 69.2(1) no
O91 . LU3 . O101 . 116.6(1) no
O92 . LU3 . O101 . 78.8(1) no
LU3 . LU4 . O71 . 43.17(7) no
LU3 . LU4 . O81 . 43.99(8) no
O71 . LU4 . O81 . 75.2(1) no
LU3 . LU4 . O101 . 42.81(7) no
O71 . LU4 . O101 . 70.1(1) no
O81 . LU4 . O101 . 73.4(1) no
LU3 . LU4 . O102 . 100.54(8) no
O71 . LU4 . O102 . 85.7(1) no
O81 . LU4 . O102 . 141.9(1) no
O101 . LU4 . O102 . 69.1(1) no
LU3 . LU4 . O111 . 129.2(1) no
O71 . LU4 . O111 . 93.8(1) no
O81 . LU4 . O111 . 112.6(1) no
O101 . LU4 . O111 . 161.3(1) no
O102 . LU4 . O111 . 101.1(1) no
LU3 . LU4 . O121 . 123.2(1) no
O71 . LU4 . O121 . 164.2(1) no
O81 . LU4 . O121 . 99.1(1) no
O101 . LU4 . O121 . 94.2(1) no
O102 . LU4 . O121 . 90.5(1) no
O111 . LU4 . O121 . 101.9(2) no
LU1 . O11 . LU2 . 90.7(1) no
LU1 . O11 . C11 . 128.9(3) no
LU2 . O11 . C11 . 140.4(3) no
LU1 . O12 . C14 . 117.2(3) no
LU1 . O12 . C15 . 127.2(4) no
C14 . O12 . C15 . 111.4(4) no
LU1 . O21 . LU2 . 92.4(1) no
LU1 . O21 . C21 . 122.7(3) no
LU2 . O21 . C21 . 134.4(3) no
LU1 . O22 . C24 . 114.6(3) no
LU1 . O22 . C25 . 125.9(4) no
C24 . O22 . C25 . 113.2(4) no
LU1 . O31 . C31 . 126.6(3) no
LU1 . O32 . C34 . 111.4(3) no
LU1 . O32 . C35 . 121.5(3) no
C34 . O32 . C35 . 112.1(4) no
LU1 . O41 . LU2 . 89.6(1) no
LU1 . O41 . C41 . 133.4(3) no
LU2 . O41 . C41 . 118.6(3) no
LU2 . O42 . C44 . 111.6(3) no
LU2 . O42 . C45 . 117.8(3) no
C44 . O42 . C45 . 112.4(4) no
LU2 . O51 . C51 . 166.4(3) no
C54 . O52 . C55 . 112.7(5) no
LU2 . O61 . C61 . 174.8(4) no
C64 . O62 . C65 . 111.4(5) no
LU3 . O71 . LU4 . 91.3(1) no
LU3 . O71 . C71 . 129.1(3) no
LU4 . O71 . C71 . 139.4(3) no
LU3 . O72 . C74 . 116.3(3) no
LU3 . O72 . C75 . 129.4(3) no
C74 . O72 . C75 . 111.1(4) no
LU3 . O81 . LU4 . 92.5(1) no
LU3 . O81 . C81 . 122.7(3) no
LU4 . O81 . C81 . 134.3(3) no
LU3 . O82 . C84 . 114.6(3) no
LU3 . O82 . C85 . 123.9(4) no
C84 . O82 . C85 . 112.6(4) no
LU3 . O91 . C91 . 125.5(3) no
LU3 . O92 . C94 . 111.9(3) no
LU3 . O92 . C95 . 122.4(3) no
C94 . O92 . C95 . 111.6(4) no
LU3 . O101 . LU4 . 89.7(1) no
LU3 . O101 . C101 . 132.8(3) no
LU4 . O101 . C101 . 118.4(3) no
LU4 . O102 . C104 . 109.0(3) no
LU4 . O102 . C105 . 117.3(3) no
C104 . O102 . C105 . 112.9(5) no
LU4 . O111 . C111 . 163.0(3) no
C114 . O112 . C115 . 112.9(5) no
LU4 . O121 . C121 . 170.1(4) no
C124 . O122 . C125 . 111.5(5) no
O11 . C11 . C12 . 110.9(4) no
O11 . C11 . C13 . 110.0(4) no
C12 . C11 . C13 . 110.6(5) no
O11 . C11 . C14 . 106.9(4) no
C12 . C11 . C14 . 108.7(4) no
C13 . C11 . C14 . 109.7(4) no
C11 . C12 . H121 . 109.7(3) no
C11 . C12 . H122 . 109.0(3) no
H121 . C12 . H122 . 109.48 no
C11 . C12 . H123 . 109.7(3) no
H121 . C12 . H123 . 109.48 no
H122 . C12 . H123 . 109.47 no
C11 . C13 . H131 . 109.6(3) no
C11 . C13 . H132 . 109.2(3) no
H131 . C13 . H132 . 109.48 no
C11 . C13 . H133 . 109.6(3) no
H131 . C13 . H133 . 109.48 no
H132 . C13 . H133 . 109.47 no
O12 . C14 . C11 . 108.9(4) no
O12 . C14 . H141 . 109.3(3) no
C11 . C14 . H141 . 109.4(3) no
O12 . C14 . H142 . 109.9(3) no
C11 . C14 . H142 . 109.9(3) no
H141 . C14 . H142 . 109.47 no
O12 . C15 . H151 . 110.1(3) no
O12 . C15 . H152 . 109.3(4) no
H151 . C15 . H152 . 109.48 no
O12 . C15 . H153 . 109.0(3) no
H151 . C15 . H153 . 109.48 no
H152 . C15 . H153 . 109.48 no
O21 . C21 . C22 . 109.8(4) no
O21 . C21 . C23 . 109.9(4) no
C22 . C21 . C23 . 110.0(5) no
O21 . C21 . C24 . 107.2(4) no
C22 . C21 . C24 . 108.7(4) no
C23 . C21 . C24 . 111.1(4) no
C21 . C22 . H221 . 109.6(3) no
C21 . C22 . H222 . 109.5(3) no
H221 . C22 . H222 . 109.48 no
C21 . C22 . H223 . 109.3(3) no
H221 . C22 . H223 . 109.48 no
H222 . C22 . H223 . 109.48 no
C21 . C23 . H231 . 109.2(3) no
C21 . C23 . H232 . 109.4(3) no
H231 . C23 . H232 . 109.48 no
C21 . C23 . H233 . 109.8(3) no
H231 . C23 . H233 . 109.47 no
H232 . C23 . H233 . 109.48 no
O22 . C24 . C21 . 107.0(4) no
O22 . C24 . H241 . 110.4(3) no
C21 . C24 . H241 . 110.1(3) no
O22 . C24 . H242 . 110.0(2) no
C21 . C24 . H242 . 109.8(3) no
H241 . C24 . H242 . 109.47 no
O22 . C25 . H251 . 109.2(3) no
O22 . C25 . H252 . 109.2(3) no
H251 . C25 . H252 . 109.47 no
O22 . C25 . H253 . 110.0(3) no
H251 . C25 . H253 . 109.48 no
H252 . C25 . H253 . 109.48 no
O31 . C31 . C32 . 109.7(5) no
O31 . C31 . C33 . 109.2(6) no
C32 . C31 . C33 . 109.9(6) no
O31 . C31 . C34 . 107.5(4) no
C32 . C31 . C34 . 111.5(6) no
C33 . C31 . C34 . 108.9(6) no
C31 . C32 . H321 . 109.7(3) no
C31 . C32 . H322 . 109.6(4) no
H321 . C32 . H322 . 109.48 no
C31 . C32 . H323 . 109.1(4) no
H321 . C32 . H323 . 109.48 no
H322 . C32 . H323 . 109.47 no
C31 . C33 . H331 . 108.5(5) no
C31 . C33 . H332 . 109.4(4) no
H331 . C33 . H332 . 109.48 no
C31 . C33 . H333 . 110.5(4) no
H331 . C33 . H333 . 109.48 no
H332 . C33 . H333 . 109.48 no
O32 . C34 . C31 . 107.2(4) no
O32 . C34 . H341 . 109.7(3) no
C31 . C34 . H341 . 109.9(4) no
O32 . C34 . H342 . 110.5(3) no
C31 . C34 . H342 . 110.0(3) no
H341 . C34 . H342 . 109.47 no
O32 . C35 . H351 . 109.5(3) no
O32 . C35 . H352 . 108.8(3) no
H351 . C35 . H352 . 109.47 no
O32 . C35 . H353 . 110.1(3) no
H351 . C35 . H353 . 109.48 no
H352 . C35 . H353 . 109.48 no
O41 . C41 . C42 . 110.6(4) no
O41 . C41 . C43 . 110.2(4) no
C42 . C41 . C43 . 110.2(4) no
O41 . C41 . C44 . 108.5(4) no
C42 . C41 . C44 . 109.9(5) no
C43 . C41 . C44 . 107.3(4) no
C41 . C42 . H421 . 109.0(3) no
C41 . C42 . H422 . 109.1(3) no
H421 . C42 . H422 . 109.48 no
C41 . C42 . H423 . 110.2(3) no
H421 . C42 . H423 . 109.48 no
H422 . C42 . H423 . 109.48 no
C41 . C43 . H431 . 109.1(3) no
C41 . C43 . H432 . 109.6(3) no
H431 . C43 . H432 . 109.48 no
C41 . C43 . H433 . 109.7(3) no
H431 . C43 . H433 . 109.47 no
H432 . C43 . H433 . 109.48 no
O42 . C44 . C41 . 108.9(4) no
O42 . C44 . H441 . 109.6(3) no
C41 . C44 . H441 . 109.9(3) no
O42 . C44 . H442 . 109.4(3) no
C41 . C44 . H442 . 109.5(3) no
H441 . C44 . H442 . 109.47 no
O42 . C45 . H451 . 109.7(3) no
O42 . C45 . H452 . 110.2(3) no
H451 . C45 . H452 . 109.48 no
O42 . C45 . H453 . 108.6(4) no
H451 . C45 . H453 . 109.48 no
H452 . C45 . H453 . 109.48 no
O51 . C51 . C52 . 110.7(4) no
O51 . C51 . C53 . 110.6(4) no
C52 . C51 . C53 . 109.8(4) no
O51 . C51 . C54 . 107.8(4) no
C52 . C51 . C54 . 108.6(4) no
C53 . C51 . C54 . 109.4(5) no
C51 . C52 . H521 . 109.3(3) no
C51 . C52 . H522 . 110.0(3) no
H521 . C52 . H522 . 109.48 no
C51 . C52 . H523 . 109.1(3) no
H521 . C52 . H523 . 109.48 no
H522 . C52 . H523 . 109.48 no
C51 . C53 . H531 . 108.9(3) no
C51 . C53 . H532 . 110.1(3) no
H531 . C53 . H532 . 109.47 no
C51 . C53 . H533 . 109.5(3) no
H531 . C53 . H533 . 109.48 no
H532 . C53 . H533 . 109.48 no
O52 . C54 . C51 . 111.4(4) no
O52 . C54 . H541 . 109.1(3) no
C51 . C54 . H541 . 108.6(3) no
O52 . C54 . H542 . 109.0(3) no
C51 . C54 . H542 . 109.3(3) no
H541 . C54 . H542 . 109.47 no
O52 . C55 . H551 . 109.7(4) no
O52 . C55 . H552 . 109.8(5) no
H551 . C55 . H552 . 109.48 no
O52 . C55 . H553 . 108.9(4) no
H551 . C55 . H553 . 109.48 no
H552 . C55 . H553 . 109.48 no
O61 . C61 . C62 . 110.3(5) no
O61 . C61 . C63 . 109.8(5) no
C62 . C61 . C63 . 108.7(6) no
O61 . C61 . C64 . 107.3(4) no
C62 . C61 . C64 . 110.2(5) no
C63 . C61 . C64 . 110.6(5) no
C61 . C62 . H621 . 107.8(4) no
C61 . C62 . H622 . 110.1(3) no
H621 . C62 . H622 . 109.48 no
C61 . C62 . H623 . 110.5(3) no
H621 . C62 . H623 . 109.47 no
H622 . C62 . H623 . 109.47 no
C61 . C63 . H631 . 107.9(5) no
C61 . C63 . H632 . 110.2(3) no
H631 . C63 . H632 . 109.48 no
C61 . C63 . H633 . 110.2(4) no
H631 . C63 . H633 . 109.48 no
H632 . C63 . H633 . 109.48 no
O62 . C64 . C61 . 112.6(5) no
O62 . C64 . H641 . 107.7(4) no
C61 . C64 . H641 . 107.7(3) no
O62 . C64 . H642 . 110.1(4) no
C61 . C64 . H642 . 109.2(3) no
H641 . C64 . H642 . 109.47 no
O62 . C65 . H651 . 109.6(4) no
O62 . C65 . H652 . 108.7(4) no
H651 . C65 . H652 . 109.48 no
O62 . C65 . H653 . 110.0(5) no
H651 . C65 . H653 . 109.48 no
H652 . C65 . H653 . 109.47 no
O71 . C71 . C72 . 109.7(4) no
O71 . C71 . C73 . 110.6(4) no
C72 . C71 . C73 . 110.1(4) no
O71 . C71 . C74 . 107.1(4) no
C72 . C71 . C74 . 110.0(4) no
C73 . C71 . C74 . 109.3(4) no
C71 . C72 . H721 . 109.5(3) no
C71 . C72 . H722 . 109.3(3) no
H721 . C72 . H722 . 109.48 no
C71 . C72 . H723 . 109.6(3) no
H721 . C72 . H723 . 109.48 no
H722 . C72 . H723 . 109.48 no
C71 . C73 . H731 . 109.4(3) no
C71 . C73 . H732 . 109.6(3) no
H731 . C73 . H732 . 109.47 no
C71 . C73 . H733 . 109.4(3) no
H731 . C73 . H733 . 109.47 no
H732 . C73 . H733 . 109.47 no
O72 . C74 . C71 . 109.0(4) no
O72 . C74 . H741 . 110.1(3) no
C71 . C74 . H741 . 110.2(3) no
O72 . C74 . H742 . 108.9(3) no
C71 . C74 . H742 . 109.1(3) no
H741 . C74 . H742 . 109.47 no
O72 . C75 . H751 . 109.4(3) no
O72 . C75 . H752 . 109.5(3) no
H751 . C75 . H752 . 109.48 no
O72 . C75 . H753 . 109.5(3) no
H751 . C75 . H753 . 109.47 no
H752 . C75 . H753 . 109.48 no
O81 . C81 . C82 . 110.2(4) no
O81 . C81 . C83 . 109.9(5) no
C82 . C81 . C83 . 110.6(5) no
O81 . C81 . C84 . 107.1(4) no
C82 . C81 . C84 . 108.0(5) no
C83 . C81 . C84 . 111.1(5) no
C81 . C82 . H821 . 110.4(3) no
C81 . C82 . H822 . 109.2(3) no
H821 . C82 . H822 . 109.48 no
C81 . C82 . H823 . 108.8(4) no
H821 . C82 . H823 . 109.48 no
H822 . C82 . H823 . 109.48 no
C81 . C83 . H831 . 109.5(4) no
C81 . C83 . H832 . 110.4(3) no
H831 . C83 . H832 . 109.48 no
C81 . C83 . H833 . 108.5(4) no
H831 . C83 . H833 . 109.48 no
H832 . C83 . H833 . 109.48 no
O82 . C84 . C81 . 108.0(4) no
O82 . C84 . H841 . 110.2(3) no
C81 . C84 . H841 . 109.7(3) no
O82 . C84 . H842 . 109.4(3) no
C81 . C84 . H842 . 110.0(3) no
H841 . C84 . H842 . 109.47 no
O82 . C85 . H851 . 109.0(3) no
O82 . C85 . H852 . 110.3(3) no
H851 . C85 . H852 . 109.47 no
O82 . C85 . H853 . 109.1(3) no
H851 . C85 . H853 . 109.48 no
H852 . C85 . H853 . 109.48 no
O91 . C91 . C92 . 109.5(5) no
O91 . C91 . C93 . 109.7(5) no
C92 . C91 . C93 . 111.2(5) no
O91 . C91 . C94 . 108.2(4) no
C92 . C91 . C94 . 110.1(5) no
C93 . C91 . C94 . 108.1(5) no
C91 . C92 . H921 . 110.5(3) no
C91 . C92 . H922 . 109.8(3) no
H921 . C92 . H922 . 109.47 no
C91 . C92 . H923 . 108.1(4) no
H921 . C92 . H923 . 109.48 no
H922 . C92 . H923 . 109.48 no
C91 . C93 . H931 . 109.5(4) no
C91 . C93 . H932 . 110.2(4) no
H931 . C93 . H932 . 109.48 no
C91 . C93 . H933 . 108.7(4) no
H931 . C93 . H933 . 109.48 no
H932 . C93 . H933 . 109.48 no
O92 . C94 . C91 . 107.6(4) no
O92 . C94 . H941 . 110.2(3) no
C91 . C94 . H941 . 110.0(3) no
O92 . C94 . H942 . 109.8(3) no
C91 . C94 . H942 . 109.7(3) no
H941 . C94 . H942 . 109.47 no
O92 . C95 . H951 . 109.0(3) no
O92 . C95 . H952 . 110.1(3) no
H951 . C95 . H952 . 109.48 no
O92 . C95 . H953 . 109.4(3) no
H951 . C95 . H953 . 109.47 no
H952 . C95 . H953 . 109.48 no
O101 . C101 . C102 . 110.7(4) no
O101 . C101 . C103 . 109.7(4) no
C102 . C101 . C103 . 110.2(5) no
O101 . C101 . C104 . 107.8(4) no
C102 . C101 . C104 . 107.5(5) no
C103 . C101 . C104 . 110.9(5) no
C101 . C102 . H21 . 109.2(3) no
C101 . C102 . H22 . 109.5(3) no
H21 . C102 . H22 . 109.48 no
C101 . C102 . H23 . 109.7(3) no
H21 . C102 . H23 . 109.48 no
H22 . C102 . H23 . 109.48 no
C101 . C103 . H31 . 109.7(3) no
C101 . C103 . H32 . 109.4(3) no
H31 . C103 . H32 . 109.47 no
C101 . C103 . H33 . 109.4(3) no
H31 . C103 . H33 . 109.48 no
H32 . C103 . H33 . 109.48 no
O102 . C104 . C101 . 109.3(4) no
O102 . C104 . H41 . 109.8(3) no
C101 . C104 . H41 . 109.8(3) no
O102 . C104 . H42 . 109.5(3) no
C101 . C104 . H42 . 109.0(3) no
H41 . C104 . H42 . 109.47 no
O102 . C105 . H51 . 109.2(4) no
O102 . C105 . H52 . 109.5(3) no
H51 . C105 . H52 . 109.48 no
O102 . C105 . H53 . 109.6(4) no
H51 . C105 . H53 . 109.48 no
H52 . C105 . H53 . 109.48 no
O111 . C111 . C112 . 111.1(4) no
O111 . C111 . C113 . 109.6(5) no
C112 . C111 . C113 . 108.7(5) no
O111 . C111 . C114 . 107.3(4) no
C112 . C111 . C114 . 110.7(5) no
C113 . C111 . C114 . 109.5(5) no
C111 . C112 . H124 . 109.3(3) no
C111 . C112 . H125 . 109.3(3) no
H124 . C112 . H125 . 109.47 no
C111 . C112 . H126 . 109.8(3) no
H124 . C112 . H126 . 109.48 no
H125 . C112 . H126 . 109.48 no
C111 . C113 . H134 . 108.1(3) no
C111 . C113 . H135 . 110.2(3) no
H134 . C113 . H135 . 109.48 no
C111 . C113 . H136 . 110.1(3) no
H134 . C113 . H136 . 109.48 no
H135 . C113 . H136 . 109.48 no
O112 . C114 . C111 . 111.4(4) no
O112 . C114 . H143 . 109.6(4) no
C111 . C114 . H143 . 109.4(3) no
O112 . C114 . H144 . 108.5(3) no
C111 . C114 . H144 . 108.4(3) no
H143 . C114 . H144 . 109.47 no
O112 . C115 . H154 . 110.7(4) no
O112 . C115 . H155 . 109.3(5) no
H154 . C115 . H155 . 109.48 no
O112 . C115 . H156 . 108.4(5) no
H154 . C115 . H156 . 109.48 no
H155 . C115 . H156 . 109.48 no
O121 . C121 . C122 . 110.4(5) no
O121 . C121 . C123 . 110.0(5) no
C122 . C121 . C123 . 109.9(6) no
O121 . C121 . C124 . 106.0(4) no
C122 . C121 . C124 . 110.3(5) no
C123 . C121 . C124 . 110.2(5) no
C121 . C122 . H224 . 108.9(3) no
C121 . C122 . H225 . 109.8(3) no
H224 . C122 . H225 . 109.47 no
C121 . C122 . H226 . 109.7(3) no
H224 . C122 . H226 . 109.48 no
H225 . C122 . H226 . 109.48 no
C121 . C123 . H234 . 108.1(4) no
C121 . C123 . H235 . 110.5(4) no
H234 . C123 . H235 . 109.48 no
C121 . C123 . H236 . 109.8(3) no
H234 . C123 . H236 . 109.47 no
H235 . C123 . H236 . 109.48 no
O122 . C124 . C121 . 112.5(5) no
O122 . C124 . H243 . 108.8(3) no
C121 . C124 . H243 . 108.6(3) no
O122 . C124 . H244 . 108.7(3) no
C121 . C124 . H244 . 108.7(3) no
H243 . C124 . H244 . 109.47 no
O122 . C125 . H254 . 109.6(3) no
O122 . C125 . H255 . 108.6(4) no
H254 . C125 . H255 . 109.48 no
O122 . C125 . H256 . 110.2(4) no
H254 . C125 . H256 . 109.48 no
H255 . C125 . H256 . 109.48 no

loop_
_geom_bond_atom_site_label_1
_geom_bond_site_symmetry_1
_geom_bond_atom_site_label_2
_geom_bond_site_symmetry_2
_geom_bond_distance
_geom_bond_publ_flag
LU1 . LU2 . 3.2229(3) yes
LU1 . O11 . 2.220(3) yes
LU1 . O12 . 2.424(3) yes
LU1 . O21 . 2.232(3) yes
LU1 . O22 . 2.381(4) yes
LU1 . O31 . 2.123(3) yes
LU1 . O32 . 2.468(3) yes
LU1 . O41 . 2.196(3) yes
LU2 . O11 . 2.308(3) yes
LU2 . O21 . 2.233(3) yes
LU2 . O41 . 2.373(3) yes
LU2 . O42 . 2.343(3) yes
LU2 . O51 . 2.058(3) yes
LU2 . O61 . 2.053(3) yes
LU3 . LU4 . 3.2249(3) yes
LU3 . O71 . 2.207(3) yes
LU3 . O72 . 2.435(3) yes
LU3 . O81 . 2.242(3) yes
LU3 . O82 . 2.363(3) yes
LU3 . O91 . 2.125(3) yes
LU3 . O92 . 2.441(4) yes
LU3 . O101 . 2.192(3) yes
LU4 . O71 . 2.303(3) yes
LU4 . O81 . 2.224(3) yes
LU4 . O101 . 2.378(3) yes
LU4 . O102 . 2.366(3) yes
LU4 . O111 . 2.057(3) yes
LU4 . O121 . 2.048(3) yes
O11 . C11 . 1.397(5) yes
O12 . C14 . 1.430(7) yes
O12 . C15 . 1.432(6) yes
O21 . C21 . 1.415(5) yes
O22 . C24 . 1.442(6) yes
O22 . C25 . 1.432(6) yes
O31 . C31 . 1.406(7) yes
O32 . C34 . 1.434(6) yes
O32 . C35 . 1.432(6) yes
O41 . C41 . 1.410(5) yes
O42 . C44 . 1.438(6) yes
O42 . C45 . 1.442(6) yes
O51 . C51 . 1.381(6) yes
O52 . C54 . 1.411(7) yes
O52 . C55 . 1.402(7) yes
O61 . C61 . 1.384(6) yes
O62 . C64 . 1.412(7) yes
O62 . C65 . 1.390(8) yes
O71 . C71 . 1.409(5) yes
O72 . C74 . 1.445(6) yes
O72 . C75 . 1.435(6) yes
O81 . C81 . 1.410(6) yes
O82 . C84 . 1.435(7) yes
O82 . C85 . 1.438(7) yes
O91 . C91 . 1.405(7) yes
O92 . C94 . 1.439(6) yes
O92 . C95 . 1.438(7) yes
O101 . C101 . 1.415(6) yes
O102 . C104 . 1.432(7) yes
O102 . C105 . 1.432(6) yes
O111 . C111 . 1.396(6) yes
O112 . C114 . 1.423(7) yes
O112 . C115 . 1.394(8) yes
O121 . C121 . 1.398(6) yes
O122 . C124 . 1.398(6) yes
O122 . C125 . 1.413(8) yes
C11 . C12 . 1.518(8) yes
C11 . C13 . 1.521(8) yes
C11 . C14 . 1.545(7) yes
C12 . H121 . 0.96 no
C12 . H122 . 0.96 no
C12 . H123 . 0.96 no
C13 . H131 . 0.96 no
C13 . H132 . 0.96 no
C13 . H133 . 0.96 no
C14 . H141 . 0.96 no
C14 . H142 . 0.96 no
C15 . H151 . 0.96 no
C15 . H152 . 0.96 no
C15 . H153 . 0.96 no
C21 . C22 . 1.529(7) yes
C21 . C23 . 1.519(7) yes
C21 . C24 . 1.531(7) yes
C22 . H221 . 0.96 no
C22 . H222 . 0.96 no
C22 . H223 . 0.96 no
C23 . H231 . 0.96 no
C23 . H232 . 0.96 no
C23 . H233 . 0.96 no
C24 . H241 . 0.96 no
C24 . H242 . 0.96 no
C25 . H251 . 0.96 no
C25 . H252 . 0.96 no
C25 . H253 . 0.96 no
C31 . C32 . 1.51(1) yes
C31 . C33 . 1.513(9) yes
C31 . C34 . 1.526(8) yes
C32 . H321 . 0.96 no
C32 . H322 . 0.96 no
C32 . H323 . 0.96 no
C33 . H331 . 0.96 no
C33 . H332 . 0.96 no
C33 . H333 . 0.96 no
C34 . H341 . 0.96 no
C34 . H342 . 0.96 no
C35 . H351 . 0.96 no
C35 . H352 . 0.96 no
C35 . H353 . 0.96 no
C41 . C42 . 1.526(7) yes
C41 . C43 . 1.524(7) yes
C41 . C44 . 1.526(7) yes
C42 . H421 . 0.96 no
C42 . H422 . 0.96 no
C42 . H423 . 0.96 no
C43 . H431 . 0.96 no
C43 . H432 . 0.96 no
C43 . H433 . 0.96 no
C44 . H441 . 0.96 no
C44 . H442 . 0.96 no
C45 . H451 . 0.96 no
C45 . H452 . 0.96 no
C45 . H453 . 0.96 no
C51 . C52 . 1.535(7) yes
C51 . C53 . 1.524(7) yes
C51 . C54 . 1.530(7) yes
C52 . H521 . 0.96 no
C52 . H522 . 0.96 no
C52 . H523 . 0.96 no
C53 . H531 . 0.96 no
C53 . H532 . 0.96 no
C53 . H533 . 0.96 no
C54 . H541 . 0.96 no
C54 . H542 . 0.96 no
C55 . H551 . 0.96 no
C55 . H552 . 0.96 no
C55 . H553 . 0.96 no
C61 . C62 . 1.510(9) yes
C61 . C63 . 1.513(8) yes
C61 . C64 . 1.508(8) yes
C62 . H621 . 0.96 no
C62 . H622 . 0.96 no
C62 . H623 . 0.96 no
C63 . H631 . 0.96 no
C63 . H632 . 0.96 no
C63 . H633 . 0.96 no
C64 . H641 . 0.96 no
C64 . H642 . 0.96 no
C65 . H651 . 0.96 no
C65 . H652 . 0.96 no
C65 . H653 . 0.96 no
C71 . C72 . 1.525(7) yes
C71 . C73 . 1.515(7) yes
C71 . C74 . 1.518(7) yes
C72 . H721 . 0.96 no
C72 . H722 . 0.96 no
C72 . H723 . 0.96 no
C73 . H731 . 0.96 no
C73 . H732 . 0.96 no
C73 . H733 . 0.96 no
C74 . H741 . 0.96 no
C74 . H742 . 0.96 no
C75 . H751 . 0.96 no
C75 . H752 . 0.96 no
C75 . H753 . 0.96 no
C81 . C82 . 1.533(8) yes
C81 . C83 . 1.512(8) yes
C81 . C84 . 1.528(9) yes
C82 . H821 . 0.96 no
C82 . H822 . 0.96 no
C82 . H823 . 0.96 no
C83 . H831 . 0.96 no
C83 . H832 . 0.96 no
C83 . H833 . 0.96 no
C84 . H841 . 0.96 no
C84 . H842 . 0.96 no
C85 . H851 . 0.96 no
C85 . H852 . 0.96 no
C85 . H853 . 0.96 no
C91 . C92 . 1.534(9) yes
C91 . C93 . 1.517(8) yes
C91 . C94 . 1.514(8) yes
C92 . H921 . 0.96 no
C92 . H922 . 0.96 no
C92 . H923 . 0.96 no
C93 . H931 . 0.96 no
C93 . H932 . 0.96 no
C93 . H933 . 0.96 no
C94 . H941 . 0.96 no
C94 . H942 . 0.96 no
C95 . H951 . 0.96 no
C95 . H952 . 0.96 no
C95 . H953 . 0.96 no
C101 . C102 . 1.517(8) yes
C101 . C103 . 1.526(7) yes
C101 . C104 . 1.530(8) yes
C102 . H21 . 0.96 no
C102 . H22 . 0.96 no
C102 . H23 . 0.96 no
C103 . H31 . 0.96 no
C103 . H32 . 0.96 no
C103 . H33 . 0.96 no
C104 . H41 . 0.96 no
C104 . H42 . 0.96 no
C105 . H51 . 0.96 no
C105 . H52 . 0.96 no
C105 . H53 . 0.96 no
C111 . C112 . 1.522(8) yes
C111 . C113 . 1.524(8) yes
C111 . C114 . 1.506(8) yes
C112 . H124 . 0.96 no
C112 . H125 . 0.96 no
C112 . H126 . 0.96 no
C113 . H134 . 0.96 no
C113 . H135 . 0.96 no
C113 . H136 . 0.96 no
C114 . H143 . 0.96 no
C114 . H144 . 0.96 no
C115 . H154 . 0.96 no
C115 . H155 . 0.96 no
C115 . H156 . 0.96 no
C121 . C122 . 1.514(9) yes
C121 . C123 . 1.513(8) yes
C121 . C124 . 1.523(8) yes
C122 . H224 . 0.96 no
C122 . H225 . 0.96 no
C122 . H226 . 0.96 no
C123 . H234 . 0.96 no
C123 . H235 . 0.96 no
C123 . H236 . 0.96 no
C124 . H243 . 0.96 no
C124 . H244 . 0.96 no
C125 . H254 . 0.96 no
C125 . H255 . 0.96 no
C125 . H256 . 0.96 no
